data_2230909
loop_
_publ_author_name
'Boeckmann, Jan'
'N\"ather, Christian'

_publ_section_title
;
 Bis(3-methylpyridine-\k<i>N</i>)bis(thiocyanato-\k<i>N</i>)zinc
;
_journal_coeditor_code WM2500
_journal_issue 7
_journal_name_full 'Acta Crystallographica Section E'
_journal_page_first m994
_journal_paper_doi 10.1107/S1600536811024561
_journal_volume 67
_journal_year 2011
_chemical_formula_iupac '[Zn (N C S)2 (C6 H7 N)2]'
_chemical_formula_moiety 'C14 H14 N4 S2 Zn'
_chemical_formula_sum 'C14 H14 N4 S2 Zn'
_chemical_formula_weight 367.78
_chemical_name_systematic
;
Bis(3-methylpyridine-\k<i>N</i>)bis(thiocyanato-\k<i>N</i>)zinc
;
_space_group_IT_number 62
_symmetry_cell_setting orthorhombic
_symmetry_space_group_name_Hall '-P 2ac 2n'
_symmetry_space_group_name_H-M 'P n m a'
_atom_sites_solution_hydrogens geom
_atom_sites_solution_primary direct
_atom_sites_solution_secondary difmap
_audit_creation_method SHELXL-97
_cell_angle_alpha 90.00
_cell_angle_beta 90.00
_cell_angle_gamma 90.00
_cell_formula_units_Z 4
_cell_length_a 8.1510(4)
_cell_length_b 13.7382(5)
_cell_length_c 15.0111(6)
_cell_measurement_reflns_used 16444
_cell_measurement_temperature 293(2)
_cell_measurement_theta_max 29.29
_cell_measurement_theta_min 2.01
_cell_volume 1680.94(12)
_computing_cell_refinement 'X-AREA (Stoe & Cie, 2008)'
_computing_data_collection 'X-AREA (Stoe & Cie, 2008)'
_computing_data_reduction 'X-AREA (Stoe & Cie, 2008)'
_computing_molecular_graphics
;
XP in SHELXTL (Sheldrick, 2008) and DIAMOND (Brandenburg, 2011)
;
_computing_publication_material 'SHELXL97 (Sheldrick, 2008)'
_computing_structure_refinement 'SHELXL97 (Sheldrick, 2008)'
_computing_structure_solution 'SHELXS97 (Sheldrick, 2008)'
_diffrn_ambient_temperature 293(2)
_diffrn_measured_fraction_theta_full 0.990
_diffrn_measured_fraction_theta_max 0.990
_diffrn_measurement_device_type 'Stoe IPDS-2'
_diffrn_measurement_method \w
_diffrn_radiation_monochromator graphite
_diffrn_radiation_source 'fine-focus sealed tube'
_diffrn_radiation_type MoK\a
_diffrn_radiation_wavelength 0.71073
_diffrn_reflns_av_R_equivalents 0.0479
_diffrn_reflns_av_sigmaI/netI 0.0208
_diffrn_reflns_limit_h_max 11
_diffrn_reflns_limit_h_min -11
_diffrn_reflns_limit_k_max 18
_diffrn_reflns_limit_k_min -16
_diffrn_reflns_limit_l_max 20
_diffrn_reflns_limit_l_min -20
_diffrn_reflns_number 23123
_diffrn_reflns_theta_full 29.29
_diffrn_reflns_theta_max 29.29
_diffrn_reflns_theta_min 2.01
_diffrn_standards_decay_% 0
_diffrn_standards_interval_time 0
_diffrn_standards_number 0
_exptl_absorpt_coefficient_mu 1.707
_exptl_absorpt_correction_T_max 0.863
_exptl_absorpt_correction_T_min 0.789
_exptl_absorpt_correction_type numerical
_exptl_absorpt_process_details '(X-SHAPE and X-RED32; Stoe & Cie, 2008)'
_exptl_crystal_colour colourless
_exptl_crystal_density_diffrn 1.453
_exptl_crystal_density_method 'not measured'
_exptl_crystal_description block
_exptl_crystal_F_000 752
_exptl_crystal_size_max 0.13
_exptl_crystal_size_mid 0.11
_exptl_crystal_size_min 0.08
_refine_diff_density_max 0.664
_refine_diff_density_min -0.386
_refine_ls_extinction_method none
_refine_ls_goodness_of_fit_ref 1.136
_refine_ls_hydrogen_treatment constr
_refine_ls_matrix_type full
_refine_ls_number_parameters 107
_refine_ls_number_reflns 2366
_refine_ls_number_restraints 0
_refine_ls_restrained_S_all 1.136
_refine_ls_R_factor_all 0.0666
_refine_ls_R_factor_gt 0.0503
_refine_ls_shift/su_max 0.000
_refine_ls_shift/su_mean 0.000
_refine_ls_structure_factor_coef Fsqd
_refine_ls_weighting_details 'calc w=1/[\s^2^(Fo^2^)+(0.0581P)^2^+0.3791P] where P=(Fo^2^+2Fc^2^)/3'
_refine_ls_weighting_scheme calc
_refine_ls_wR_factor_gt 0.1141
_refine_ls_wR_factor_ref 0.1218
_reflns_number_gt 1918
_reflns_number_total 2366
_reflns_threshold_expression I>2\s(I)
_cod_data_source_file wm2500.cif
_cod_data_source_block I
_cod_database_code 2230909
_cod_database_fobs_code 2230909

loop_
_symmetry_equiv_pos_as_xyz
'x, y, z'
'-x+1/2, -y, z+1/2'
'-x, y+1/2, -z'
'x+1/2, -y+1/2, -z+1/2'
'-x, -y, -z'
'x-1/2, y, -z-1/2'
'x, -y-1/2, z'
'-x-1/2, y-1/2, z-1/2'

loop_
_atom_site_type_symbol
_atom_site_label
_atom_site_fract_x
_atom_site_fract_y
_atom_site_fract_z
_atom_site_U_iso_or_equiv
_atom_site_adp_type
_atom_site_calc_flag
_atom_site_refinement_flags
_atom_site_occupancy
_atom_site_symmetry_multiplicity
_atom_site_disorder_assembly
_atom_site_disorder_group
Zn Zn1 0.48061(6) 0.7500 0.49255(3) 0.05827(17) Uani d S 1 2 . .
N N1 0.4523(5) 0.7500 0.3651(2) 0.0754(10) Uani d S 1 2 . .
C C1 0.4513(5) 0.7500 0.2879(3) 0.0606(9) Uani d S 1 2 . .
S S1 0.44866(18) 0.7500 0.18058(7) 0.0784(3) Uani d S 1 2 . .
N N2 0.2888(5) 0.7500 0.5693(3) 0.0792(10) Uani d S 1 2 . .
C C2 0.1682(5) 0.7500 0.6084(3) 0.0663(10) Uani d S 1 2 . .
S S2 -0.00054(18) 0.7500 0.66536(11) 0.1021(5) Uani d S 1 2 . .
N N11 0.6137(3) 0.63122(14) 0.52674(13) 0.0549(5) Uani d . 1 1 . .
C C11 0.6306(3) 0.60498(19) 0.61208(16) 0.0608(6) Uani d . 1 1 . .
H H11 0.5791 0.6426 0.6554 0.073 Uiso calc R 1 1 . .
C C12 0.7202(4) 0.5254(2) 0.63937(19) 0.0662(7) Uani d . 1 1 . .
C C13 0.7916(4) 0.4695(2) 0.5739(2) 0.0737(8) Uani d . 1 1 . .
H H13 0.8499 0.4138 0.5892 0.088 Uiso calc R 1 1 . .
C C14 0.7771(5) 0.4958(2) 0.4859(2) 0.0760(9) Uani d . 1 1 . .
H H14 0.8267 0.4588 0.4415 0.091 Uiso calc R 1 1 . .
C C15 0.6884(4) 0.57729(19) 0.46463(17) 0.0642(7) Uani d . 1 1 . .
H H15 0.6800 0.5957 0.4052 0.077 Uiso calc R 1 1 . .
C C16 0.7368(5) 0.5021(3) 0.7369(2) 0.0953(12) Uani d . 1 1 . .
H H16A 0.7898 0.5553 0.7668 0.143 Uiso calc R 1 1 . .
H H16B 0.8014 0.4441 0.7440 0.143 Uiso calc R 1 1 . .
H H16C 0.6300 0.4920 0.7622 0.143 Uiso calc R 1 1 . .

loop_
_atom_site_aniso_label
_atom_site_aniso_U_11
_atom_site_aniso_U_22
_atom_site_aniso_U_33
_atom_site_aniso_U_12
_atom_site_aniso_U_13
_atom_site_aniso_U_23
Zn1 0.0690(3) 0.0527(2) 0.0531(2) 0.000 -0.00324(18) 0.000
N1 0.089(3) 0.078(2) 0.0592(18) 0.000 -0.0136(17) 0.000
C1 0.066(2) 0.0520(18) 0.064(2) 0.000 -0.0087(16) 0.000
S1 0.1032(9) 0.0745(7) 0.0574(5) 0.000 -0.0054(5) 0.000
N2 0.082(3) 0.063(2) 0.092(2) 0.000 0.019(2) 0.000
C2 0.076(3) 0.0442(17) 0.078(2) 0.000 -0.001(2) 0.000
S2 0.0739(8) 0.1173(12) 0.1150(12) 0.000 0.0199(7) 0.000
N11 0.0666(12) 0.0479(10) 0.0501(10) -0.0036(9) -0.0028(8) 0.0000(8)
C11 0.0740(16) 0.0564(14) 0.0519(12) -0.0030(13) -0.0015(11) 0.0003(10)
C12 0.0725(17) 0.0607(14) 0.0655(14) -0.0130(14) -0.0139(13) 0.0114(12)
C13 0.0741(19) 0.0554(14) 0.092(2) 0.0031(14) -0.0095(16) 0.0072(14)
C14 0.090(2) 0.0624(16) 0.075(2) 0.0102(15) 0.0062(15) -0.0107(13)
C15 0.0795(18) 0.0575(14) 0.0557(13) -0.0010(13) 0.0019(12) -0.0029(11)
C16 0.113(3) 0.099(3) 0.074(2) -0.004(2) -0.020(2) 0.0275(17)

loop_
_atom_type_symbol
_atom_type_description
_atom_type_scat_dispersion_real
_atom_type_scat_dispersion_imag
_atom_type_scat_source
C C 0.0033 0.0016 'International Tables Vol C Tables 4.2.6.8 and 6.1.1.4'
H H 0.0000 0.0000 'International Tables Vol C Tables 4.2.6.8 and 6.1.1.4'
N N 0.0061 0.0033 'International Tables Vol C Tables 4.2.6.8 and 6.1.1.4'
S S 0.1246 0.1234 'International Tables Vol C Tables 4.2.6.8 and 6.1.1.4'
Zn Zn 0.2839 1.4301 'International Tables Vol C Tables 4.2.6.8 and 6.1.1.4'

loop_
_geom_angle_atom_site_label_1
_geom_angle_atom_site_label_2
_geom_angle_atom_site_label_3
_geom_angle_site_symmetry_1
_geom_angle_site_symmetry_3
_geom_angle
_geom_angle_publ_flag
N1 Zn1 N2 . . 119.51(18) y
N1 Zn1 N11 . 7_575 108.39(9) ?
N2 Zn1 N11 . 7_575 106.32(9) ?
N1 Zn1 N11 . . 108.39(8) y
N2 Zn1 N11 . . 106.32(9) y
N11 Zn1 N11 7_575 . 107.34(12) y
C1 N1 Zn1 . . 173.6(4) ?
N1 C1 S1 . . 179.7(4) ?
C2 N2 Zn1 . . 174.5(4) ?
N2 C2 S2 . . 179.0(4) ?
C15 N11 C11 . . 118.1(2) ?
C15 N11 Zn1 . . 120.90(17) ?
C11 N11 Zn1 . . 120.99(17) ?
N11 C11 C12 . . 123.6(3) ?
N11 C11 H11 . . 118.2 ?
C12 C11 H11 . . 118.2 ?
C13 C12 C11 . . 117.0(3) ?
C13 C12 C16 . . 122.6(3) ?
C11 C12 C16 . . 120.4(3) ?
C14 C13 C12 . . 120.2(3) ?
C14 C13 H13 . . 119.9 ?
C12 C13 H13 . . 119.9 ?
C15 C14 C13 . . 118.9(3) ?
C15 C14 H14 . . 120.5 ?
C13 C14 H14 . . 120.5 ?
N11 C15 C14 . . 122.0(3) ?
N11 C15 H15 . . 119.0 ?
C14 C15 H15 . . 119.0 ?
C12 C16 H16A . . 109.5 ?
C12 C16 H16B . . 109.5 ?
H16A C16 H16B . . 109.5 ?
C12 C16 H16C . . 109.5 ?
H16A C16 H16C . . 109.5 ?
H16B C16 H16C . . 109.5 ?

loop_
_geom_bond_atom_site_label_1
_geom_bond_atom_site_label_2
_geom_bond_site_symmetry_2
_geom_bond_distance
_geom_bond_publ_flag
Zn1 N1 . 1.928(4) y
Zn1 N2 . 1.942(4) y
Zn1 N11 7_575 2.026(2) ?
Zn1 N11 . 2.026(2) y
N1 C1 . 1.158(5) ?
C1 S1 . 1.611(4) ?
N2 C2 . 1.145(5) ?
C2 S2 . 1.619(5) ?
N11 C15 . 1.338(3) ?
N11 C11 . 1.338(3) ?
C11 C12 . 1.377(4) ?
C11 H11 . 0.9300 ?
C12 C13 . 1.377(5) ?
C12 C16 . 1.505(4) ?
C13 C14 . 1.374(4) ?
C13 H13 . 0.9300 ?
C14 C15 . 1.371(4) ?
C14 H14 . 0.9300 ?
C15 H15 . 0.9300 ?
C16 H16A . 0.9600 ?
C16 H16B . 0.9600 ?
C16 H16C . 0.9600 ?
